data_1555672
loop_
_publ_author_name
'Rivera-Hern\'andez, Alejandro'
'Fallon, Brendan J.'
'Ventre, Sandrine'
'Simon, C\'edric'
'Tremblay, Marie-H\'el\`ene'
'Gontard, Geoffrey'
'Derat, Etienne'
'Amatore, Muriel'
'Aubert, Corinne'
'Petit, Marc'

_publ_section_title
;
 Regio- and Stereoselective Hydrosilylation of Unsymmetrical Alkynes
 Catalyzed by a Well-Defined, Low-Valent Cobalt Catalyst.
;
_journal_issue 17
_journal_name_full 'Organic letters'
_journal_page_first 4242
_journal_page_last 4245
_journal_paper_doi 10.1021/acs.orglett.6b01987
_journal_volume 18
_journal_year 2016
_chemical_formula_moiety 'C34 H34 O Si2'
_chemical_formula_sum 'C34 H34 O Si2'
_chemical_formula_weight 514.79
_space_group_crystal_system triclinic
_space_group_IT_number 2
_space_group_name_Hall '-P 1'
_space_group_name_H-M_alt 'P -1'
_atom_sites_solution_hydrogens geom
_atom_sites_solution_primary dual
_atom_sites_solution_secondary difmap
_cell_angle_alpha 95.596(2)
_cell_angle_beta 105.569(2)
_cell_angle_gamma 90.183(2)
_cell_formula_units_Z 2
_cell_length_a 9.1784(2)
_cell_length_b 9.8895(2)
_cell_length_c 17.0426(4)
_cell_measurement_reflns_used 9897
_cell_measurement_temperature 200(1)
_cell_measurement_theta_max 30.54
_cell_measurement_theta_min 2.31
_cell_volume 1482.39(6)
_computing_cell_refinement 'Bruker SAINT'
_computing_data_collection 'Bruker APEX2'
_computing_data_reduction 'Bruker SAINT'
_computing_molecular_graphics 'SXGRAPH (Farrugia, 2012)'
_computing_publication_material 'WinGX publication routines (Farrugia, 2012)'
_computing_structure_refinement 'SHELXL-2014/7 (Sheldrick, 2014)'
_computing_structure_solution 'SHELXT-2014/5 (Sheldrick, 2014)'
_diffrn_ambient_temperature 200(1)
_diffrn_detector_area_resol_mean 8.3333
_diffrn_measured_fraction_theta_full 0.996
_diffrn_measured_fraction_theta_max 0.993
_diffrn_measurement_device_type 'Bruker APEX-II CCD'
_diffrn_measurement_method '\f and \w scans'
_diffrn_radiation_monochromator 'curved graphite'
_diffrn_radiation_source 'fine-focus sealed tube'
_diffrn_radiation_type MoK\a
_diffrn_radiation_wavelength 0.71073
_diffrn_reflns_av_R_equivalents 0.0137
_diffrn_reflns_av_unetI/netI 0.0115
_diffrn_reflns_Laue_measured_fraction_full 0.996
_diffrn_reflns_Laue_measured_fraction_max 0.993
_diffrn_reflns_limit_h_max 13
_diffrn_reflns_limit_h_min -13
_diffrn_reflns_limit_k_max 14
_diffrn_reflns_limit_k_min -14
_diffrn_reflns_limit_l_max 24
_diffrn_reflns_limit_l_min -24
_diffrn_reflns_number 35861
_diffrn_reflns_point_group_measured_fraction_full 0.996
_diffrn_reflns_point_group_measured_fraction_max 0.993
_diffrn_reflns_theta_full 25.242
_diffrn_reflns_theta_max 30.587
_diffrn_reflns_theta_min 1.247
_exptl_absorpt_coefficient_mu 0.144
_exptl_absorpt_correction_T_max 0.746
_exptl_absorpt_correction_T_min 0.721
_exptl_absorpt_correction_type multi-scan
_exptl_absorpt_process_details
; 
R.H. Blessing, Acta Cryst. (1995), A51, 33-38
;
_exptl_crystal_colour colourless
_exptl_crystal_density_diffrn 1.153
_exptl_crystal_density_method 'not measured'
_exptl_crystal_description prism
_exptl_crystal_F_000 548
_exptl_crystal_size_max 0.8
_exptl_crystal_size_mid 0.5
_exptl_crystal_size_min 0.4
_refine_diff_density_max 0.427
_refine_diff_density_min -0.225
_refine_diff_density_rms 0.048
_refine_ls_extinction_method none
_refine_ls_goodness_of_fit_ref 1.040
_refine_ls_hydrogen_treatment constr
_refine_ls_matrix_type full
_refine_ls_number_parameters 334
_refine_ls_number_reflns 9053
_refine_ls_number_restraints 0
_refine_ls_restrained_S_all 1.040
_refine_ls_R_factor_all 0.0494
_refine_ls_R_factor_gt 0.0437
_refine_ls_shift/su_max 0.002
_refine_ls_shift/su_mean 0.000
_refine_ls_structure_factor_coef Fsqd
_refine_ls_weighting_details 'w=1/[\s^2^(Fo^2^)+(0.0496P)^2^+0.6871P] where P=(Fo^2^+2Fc^2^)/3'
_refine_ls_weighting_scheme calc
_refine_ls_wR_factor_gt 0.1090
_refine_ls_wR_factor_ref 0.1154
_reflns_number_gt 8106
_reflns_number_total 9053
_reflns_threshold_expression 'I > 2\s(I)'
_cod_data_source_file ol6b01987_si_002.cif
_cod_data_source_block Compound_3ia
_cod_database_code 1555672
_shelx_space_group_comment
;
The symmetry employed for this shelxl refinement is uniquely defined
by the following loop, which should always be used as a source of
symmetry information in preference to the above space-group names.
They are only intended as comments.
;

loop_
_space_group_symop_operation_xyz
'x, y, z'
'-x, -y, -z'

loop_
_atom_site_label
_atom_site_type_symbol
_atom_site_fract_x
_atom_site_fract_y
_atom_site_fract_z
_atom_site_U_iso_or_equiv
_atom_site_adp_type
_atom_site_occupancy
_atom_site_site_symmetry_order
_atom_site_calc_flag
_atom_site_refinement_flags_posn
_atom_site_refinement_flags_adp
Si1 Si 0.51743(3) 0.33129(3) 0.83866(2) 0.02052(7) Uani 1 1 d . .
Si2 Si 0.72089(4) 0.04983(3) 0.66189(2) 0.02904(8) Uani 1 1 d . .
O1 O -0.09017(17) 0.38372(14) 0.35013(8) 0.0694(4) Uani 1 1 d . .
C1 C 0.53812(12) 0.22434(11) 0.74470(6) 0.02303(19) Uani 1 1 d . .
C2 C 0.66237(12) 0.15161(11) 0.74670(7) 0.0258(2) Uani 1 1 d . .
H2 H 0.7315 0.1517 0.7994 0.031 Uiso 1 1 calc R U
C3 C 0.41234(12) 0.23017(11) 0.66841(6) 0.0251(2) Uani 1 1 d . .
C4 C 0.40661(13) 0.33140(12) 0.61806(7) 0.0287(2) Uani 1 1 d . .
H4 H 0.4887 0.3956 0.6295 0.034 Uiso 1 1 calc R U
C5 C 0.28105(14) 0.34232(12) 0.54941(7) 0.0297(2) Uani 1 1 d . .
C6 C 0.27357(19) 0.44607(16) 0.49688(9) 0.0446(3) Uani 1 1 d . .
H6 H 0.3555 0.5101 0.5067 0.054 Uiso 1 1 calc R U
C7 C 0.1495(2) 0.45480(18) 0.43220(10) 0.0547(4) Uani 1 1 d . .
H7 H 0.1462 0.5247 0.3974 0.066 Uiso 1 1 calc R U
C8 C 0.02604(19) 0.36122(16) 0.41641(9) 0.0464(4) Uani 1 1 d . .
C9 C 0.02928(16) 0.25959(14) 0.46501(8) 0.0366(3) Uani 1 1 d . .
H9 H -0.0538 0.1965 0.4539 0.044 Uiso 1 1 calc R U
C10 C 0.15819(14) 0.24805(12) 0.53285(7) 0.0290(2) Uani 1 1 d . .
C11 C 0.16557(14) 0.14398(13) 0.58470(8) 0.0321(2) Uani 1 1 d . .
H11 H 0.0844 0.0789 0.5738 0.038 Uiso 1 1 calc R U
C12 C 0.28842(14) 0.13569(12) 0.65060(7) 0.0309(2) Uani 1 1 d . .
H12 H 0.2906 0.0653 0.6850 0.037 Uiso 1 1 calc R U
C13 C -0.2220(2) 0.2988(2) 0.33344(15) 0.0786(7) Uani 1 1 d . .
H13A H -0.2965 0.3249 0.2848 0.118 Uiso 1 1 calc R U
H13B H -0.1956 0.2039 0.3236 0.118 Uiso 1 1 calc R U
H13C H -0.2651 0.3090 0.3804 0.118 Uiso 1 1 calc R U
C14 C 0.64758(12) 0.26823(11) 0.93161(6) 0.02355(19) Uani 1 1 d . .
C15 C 0.75604(14) 0.35255(13) 0.98841(7) 0.0313(2) Uani 1 1 d . .
H15 H 0.7642 0.4458 0.9805 0.038 Uiso 1 1 calc R U
C16 C 0.85241(18) 0.30275(18) 1.05634(9) 0.0470(3) Uani 1 1 d . .
H16 H 0.9260 0.3616 1.0943 0.056 Uiso 1 1 calc R U
C17 C 0.8412(2) 0.1678(2) 1.06869(10) 0.0559(4) Uani 1 1 d . .
H17 H 0.9074 0.1336 1.1150 0.067 Uiso 1 1 calc R U
C18 C 0.7340(2) 0.08240(17) 1.01380(11) 0.0531(4) Uani 1 1 d . .
H18 H 0.7258 -0.0104 1.0225 0.064 Uiso 1 1 calc R U
C19 C 0.63837(16) 0.13214(13) 0.94594(8) 0.0371(3) Uani 1 1 d . .
H19 H 0.5651 0.0725 0.9084 0.045 Uiso 1 1 calc R U
C20 C 0.57129(12) 0.51141(11) 0.83075(6) 0.02362(19) Uani 1 1 d . .
C21 C 0.68025(15) 0.54166(13) 0.79084(9) 0.0347(3) Uani 1 1 d . .
H21 H 0.7235 0.4697 0.7644 0.042 Uiso 1 1 calc R U
C22 C 0.72639(19) 0.67479(15) 0.78905(11) 0.0483(4) Uani 1 1 d . .
H22 H 0.8014 0.6932 0.7621 0.058 Uiso 1 1 calc R U
C23 C 0.6631(2) 0.78075(14) 0.82653(10) 0.0469(3) Uani 1 1 d . .
H23 H 0.6949 0.8720 0.8257 0.056 Uiso 1 1 calc R U
C24 C 0.55366(18) 0.75351(13) 0.86508(9) 0.0397(3) Uani 1 1 d . .
H24 H 0.5093 0.8262 0.8903 0.048 Uiso 1 1 calc R U
C25 C 0.50801(15) 0.62015(12) 0.86719(7) 0.0305(2) Uani 1 1 d . .
H25 H 0.4324 0.6027 0.8939 0.037 Uiso 1 1 calc R U
C26 C 0.31818(12) 0.32702(11) 0.84670(7) 0.02345(19) Uani 1 1 d . .
C27 C 0.28265(14) 0.28134(13) 0.91434(8) 0.0315(2) Uani 1 1 d . .
H27 H 0.3605 0.2476 0.9561 0.038 Uiso 1 1 calc R U
C28 C 0.13523(16) 0.28413(15) 0.92207(9) 0.0404(3) Uani 1 1 d . .
H28 H 0.1131 0.2524 0.9686 0.049 Uiso 1 1 calc R U
C29 C 0.02174(15) 0.33329(16) 0.86180(10) 0.0423(3) Uani 1 1 d . .
H29 H -0.0789 0.3355 0.8668 0.051 Uiso 1 1 calc R U
C30 C 0.05404(15) 0.37934(17) 0.79402(9) 0.0416(3) Uani 1 1 d . .
H30 H -0.0244 0.4131 0.7526 0.050 Uiso 1 1 calc R U
C31 C 0.20068(13) 0.37627(14) 0.78649(7) 0.0324(2) Uani 1 1 d . .
H31 H 0.2218 0.4081 0.7398 0.039 Uiso 1 1 calc R U
C32 C 0.7451(2) 0.16052(18) 0.58344(9) 0.0473(3) Uani 1 1 d . .
H32A H 0.8183 0.2345 0.6098 0.071 Uiso 1 1 calc R U
H32B H 0.7820 0.1065 0.5418 0.071 Uiso 1 1 calc R U
H32C H 0.6476 0.1987 0.5575 0.071 Uiso 1 1 calc R U
C33 C 0.58202(18) -0.09050(17) 0.61198(10) 0.0488(4) Uani 1 1 d . .
H33A H 0.5694 -0.1486 0.6532 0.073 Uiso 1 1 calc R U
H33B H 0.4845 -0.0524 0.5861 0.073 Uiso 1 1 calc R U
H33C H 0.6189 -0.1445 0.5703 0.073 Uiso 1 1 calc R U
C34 C 0.90863(15) -0.01899(15) 0.71142(9) 0.0397(3) Uani 1 1 d . .
H34A H 0.9802 0.0564 0.7374 0.060 Uiso 1 1 calc R U
H34B H 0.8977 -0.0772 0.7530 0.060 Uiso 1 1 calc R U
H34C H 0.9465 -0.0724 0.6699 0.060 Uiso 1 1 calc R U

loop_
_atom_site_aniso_label
_atom_site_aniso_U_11
_atom_site_aniso_U_22
_atom_site_aniso_U_33
_atom_site_aniso_U_23
_atom_site_aniso_U_13
_atom_site_aniso_U_12
Si1 0.02078(13) 0.02018(13) 0.02031(13) 0.00220(9) 0.00502(10) 0.00152(9)
Si2 0.02888(16) 0.03178(16) 0.02578(15) -0.00190(12) 0.00789(12) 0.00505(12)
O1 0.0725(9) 0.0591(8) 0.0537(7) 0.0206(6) -0.0278(6) 0.0047(6)
C1 0.0240(5) 0.0234(4) 0.0206(4) 0.0009(3) 0.0046(4) 0.0010(4)
C2 0.0246(5) 0.0283(5) 0.0226(4) -0.0011(4) 0.0041(4) 0.0018(4)
C3 0.0247(5) 0.0282(5) 0.0212(4) -0.0003(4) 0.0051(4) 0.0038(4)
C4 0.0280(5) 0.0303(5) 0.0271(5) 0.0034(4) 0.0063(4) 0.0005(4)
C5 0.0329(6) 0.0296(5) 0.0260(5) 0.0028(4) 0.0070(4) 0.0045(4)
C6 0.0518(8) 0.0399(7) 0.0389(7) 0.0139(6) 0.0031(6) -0.0021(6)
C7 0.0687(11) 0.0450(8) 0.0419(8) 0.0184(6) -0.0046(7) 0.0023(7)
C8 0.0521(8) 0.0427(7) 0.0334(6) 0.0066(5) -0.0085(6) 0.0112(6)
C9 0.0359(6) 0.0373(6) 0.0308(6) 0.0013(5) -0.0005(5) 0.0085(5)
C10 0.0310(5) 0.0294(5) 0.0251(5) 0.0003(4) 0.0059(4) 0.0064(4)
C11 0.0296(5) 0.0322(6) 0.0307(5) 0.0020(4) 0.0023(4) -0.0027(4)
C12 0.0315(5) 0.0299(5) 0.0288(5) 0.0055(4) 0.0027(4) -0.0023(4)
C13 0.0652(12) 0.0653(12) 0.0735(13) 0.0083(10) -0.0365(10) 0.0065(10)
C14 0.0246(5) 0.0244(5) 0.0216(4) 0.0019(3) 0.0064(4) 0.0028(4)
C15 0.0315(5) 0.0324(6) 0.0262(5) -0.0017(4) 0.0032(4) 0.0007(4)
C16 0.0420(7) 0.0587(9) 0.0301(6) -0.0001(6) -0.0060(5) 0.0037(6)
C17 0.0572(10) 0.0679(11) 0.0360(7) 0.0195(7) -0.0040(7) 0.0177(8)
C18 0.0658(10) 0.0410(8) 0.0500(9) 0.0238(7) 0.0042(8) 0.0116(7)
C19 0.0440(7) 0.0263(5) 0.0370(6) 0.0079(5) 0.0024(5) 0.0011(5)
C20 0.0244(5) 0.0223(4) 0.0236(4) 0.0049(3) 0.0046(4) 0.0014(3)
C21 0.0344(6) 0.0277(5) 0.0479(7) 0.0074(5) 0.0201(5) 0.0022(4)
C22 0.0539(9) 0.0346(7) 0.0678(10) 0.0123(7) 0.0333(8) -0.0049(6)
C23 0.0640(10) 0.0262(6) 0.0542(9) 0.0079(6) 0.0213(7) -0.0070(6)
C24 0.0584(8) 0.0234(5) 0.0387(7) 0.0000(5) 0.0169(6) 0.0008(5)
C25 0.0396(6) 0.0250(5) 0.0295(5) 0.0010(4) 0.0142(5) 0.0010(4)
C26 0.0230(4) 0.0223(4) 0.0250(5) 0.0001(4) 0.0073(4) -0.0008(3)
C27 0.0333(6) 0.0315(5) 0.0327(6) 0.0073(4) 0.0127(5) 0.0014(4)
C28 0.0406(7) 0.0416(7) 0.0474(7) 0.0080(6) 0.0250(6) -0.0030(5)
C29 0.0261(6) 0.0508(8) 0.0514(8) -0.0041(6) 0.0163(5) -0.0054(5)
C30 0.0237(5) 0.0607(9) 0.0380(7) 0.0009(6) 0.0057(5) 0.0058(5)
C31 0.0264(5) 0.0443(7) 0.0272(5) 0.0049(5) 0.0078(4) 0.0062(5)
C32 0.0527(9) 0.0565(9) 0.0379(7) 0.0120(6) 0.0187(6) 0.0104(7)
C33 0.0444(8) 0.0469(8) 0.0486(8) -0.0168(7) 0.0090(6) -0.0036(6)
C34 0.0334(6) 0.0425(7) 0.0443(7) 0.0025(6) 0.0130(5) 0.0121(5)

loop_
_atom_type_symbol
_atom_type_description
_atom_type_scat_dispersion_real
_atom_type_scat_dispersion_imag
_atom_type_scat_source
C C 0.0033 0.0016 'International Tables Vol C Tables 4.2.6.8 and 6.1.1.4'
H H 0.0000 0.0000 'International Tables Vol C Tables 4.2.6.8 and 6.1.1.4'
O O 0.0106 0.0060 'International Tables Vol C Tables 4.2.6.8 and 6.1.1.4'
Si Si 0.0817 0.0704 'International Tables Vol C Tables 4.2.6.8 and 6.1.1.4'

loop_
_geom_angle_atom_site_label_1
_geom_angle_atom_site_label_2
_geom_angle_atom_site_label_3
_geom_angle
C26 Si1 C14 109.96(5)
C26 Si1 C20 108.21(5)
C14 Si1 C20 109.82(5)
C26 Si1 C1 111.87(5)
C14 Si1 C1 108.96(5)
C20 Si1 C1 107.97(5)
C33 Si2 C32 109.50(8)
C33 Si2 C34 110.69(8)
C32 Si2 C34 108.55(7)
C33 Si2 C2 111.69(6)
C32 Si2 C2 110.91(6)
C34 Si2 C2 105.40(6)
C8 O1 C13 117.29(15)
C2 C1 C3 122.76(9)
C2 C1 Si1 121.03(8)
C3 C1 Si1 116.16(7)
C1 C2 Si2 130.25(8)
C4 C3 C12 118.41(10)
C4 C3 C1 121.92(10)
C12 C3 C1 119.46(10)
C3 C4 C5 121.52(11)
C10 C5 C6 118.45(12)
C10 C5 C4 119.37(11)
C6 C5 C4 122.17(12)
C7 C6 C5 120.49(15)
C6 C7 C8 120.87(14)
C9 C8 O1 125.45(16)
C9 C8 C7 120.45(13)
O1 C8 C7 114.09(14)
C8 C9 C10 119.68(13)
C11 C10 C5 118.65(11)
C11 C10 C9 121.30(12)
C5 C10 C9 120.04(12)
C12 C11 C10 120.76(11)
C11 C12 C3 121.28(11)
C15 C14 C19 117.58(11)
C15 C14 Si1 122.37(9)
C19 C14 Si1 120.05(9)
C16 C15 C14 121.19(13)
C17 C16 C15 119.96(14)
C16 C17 C18 120.05(13)
C17 C18 C19 119.91(14)
C18 C19 C14 121.32(13)
C25 C20 C21 117.60(10)
C25 C20 Si1 121.06(8)
C21 C20 Si1 121.30(9)
C22 C21 C20 121.28(12)
C23 C22 C21 119.95(13)
C24 C23 C22 119.80(13)
C23 C24 C25 120.23(13)
C24 C25 C20 121.13(12)
C27 C26 C31 117.74(10)
C27 C26 Si1 121.43(9)
C31 C26 Si1 120.75(8)
C26 C27 C28 121.38(12)
C29 C28 C27 119.60(13)
C28 C29 C30 120.17(12)
C29 C30 C31 120.08(13)
C30 C31 C26 121.03(12)

loop_
_geom_bond_atom_site_label_1
_geom_bond_atom_site_label_2
_geom_bond_distance
Si1 C26 1.8709(11)
Si1 C14 1.8727(11)
Si1 C20 1.8741(11)
Si1 C1 1.8850(11)
Si2 C33 1.8575(15)
Si2 C32 1.8650(16)
Si2 C34 1.8665(14)
Si2 C2 1.8781(11)
O1 C8 1.3663(16)
O1 C13 1.419(3)
C1 C2 1.3446(15)
C1 C3 1.4953(14)
C3 C4 1.3730(16)
C3 C12 1.4182(16)
C4 C5 1.4178(16)
C5 C10 1.4112(17)
C5 C6 1.4163(18)
C6 C7 1.365(2)
C7 C8 1.412(3)
C8 C9 1.359(2)
C9 C10 1.4290(16)
C10 C11 1.4108(17)
C11 C12 1.3704(16)
C14 C15 1.3940(15)
C14 C19 1.3973(16)
C15 C16 1.3891(18)
C16 C17 1.379(3)
C17 C18 1.380(3)
C18 C19 1.3854(19)
C20 C25 1.3953(15)
C20 C21 1.3982(16)
C21 C22 1.3874(18)
C22 C23 1.384(2)
C23 C24 1.378(2)
C24 C25 1.3892(17)
C26 C27 1.3934(16)
C26 C31 1.4000(16)
C27 C28 1.3944(18)
C28 C29 1.379(2)
C29 C30 1.384(2)
C30 C31 1.3860(17)
